data_2201809
loop_
_publ_author_name
'Hong-Xia Zhang'
'Guo-Yu Yang'
'Yan-Qiong Sun'

_publ_section_title
;
 Bis(diethylenetriamine-\k^3^<i>N</i>)nickel hexafluorogermanate
;
_journal_issue 4
_journal_name_full 'Acta Crystallographica Section E'
_journal_page_first m185
_journal_page_last m187
_journal_paper_doi 10.1107/S1600536803006160
_journal_volume 59
_journal_year 2003
_chemical_formula_iupac '[Ni (C4 H13 N3)2] [Ge F6]'
_chemical_formula_moiety 'C8 H26 N6 Ni 2+, Ge F6 2-'
_chemical_formula_sum 'C8 H26 F6 Ge N6 Ni'
_chemical_formula_weight 451.6500
_chemical_name_systematic
;
Bis(diethylenetriamine-\k^3^N)nickel hexafluorogermanate
;
_space_group_IT_number 66
_symmetry_cell_setting orthorhombic
_symmetry_space_group_name_Hall '-C 2 2c'
_symmetry_space_group_name_H-M 'C c c m'
_atom_sites_solution_hydrogens geom
_atom_sites_solution_primary direct
_atom_sites_solution_secondary difmap
_cell_angle_alpha 90.00
_cell_angle_beta 90.00
_cell_angle_gamma 90.00
_cell_formula_units_Z 4
_cell_length_a 9.5937(19)
_cell_length_b 15.193(3)
_cell_length_c 10.819(2)
_cell_measurement_reflns_used 25
_cell_measurement_temperature 293(2)
_cell_measurement_theta_max 25.02
_cell_measurement_theta_min 2.51
_cell_volume 1576.9(5)
_computing_cell_refinement SMART
_computing_data_collection 'SMART (Bruker, 1999)'
_computing_data_reduction 'SHELXTL (Bruker, 1999)'
_computing_molecular_graphics SHELXTL
_computing_publication_material SHELXTL
_computing_structure_refinement 'SHELXL97 (Sheldrick, 1997)'
_computing_structure_solution 'SHELXS97 (Sheldrick, 1990)'
_diffrn_ambient_temperature 293(2)
_diffrn_measured_fraction_theta_full 0.996
_diffrn_measured_fraction_theta_max 0.996
_diffrn_measurement_device_type 'Bruker CCD area-detector'
_diffrn_measurement_method '\f and \w'
_diffrn_radiation_monochromator graphite
_diffrn_radiation_source 'fine-focus sealed tube'
_diffrn_radiation_type 'Mo K\a'
_diffrn_radiation_wavelength 0.71073
_diffrn_reflns_av_R_equivalents 0.0318
_diffrn_reflns_av_sigmaI/netI 0.0299
_diffrn_reflns_limit_h_max 8
_diffrn_reflns_limit_h_min -11
_diffrn_reflns_limit_k_max 7
_diffrn_reflns_limit_k_min -17
_diffrn_reflns_limit_l_max 12
_diffrn_reflns_limit_l_min -12
_diffrn_reflns_number 1847
_diffrn_reflns_theta_full 25.02
_diffrn_reflns_theta_max 25.02
_diffrn_reflns_theta_min 2.51
_diffrn_standards_decay_% 0
_diffrn_standards_interval_count 0
_diffrn_standards_interval_time 0
_diffrn_standards_number 0
_exptl_absorpt_coefficient_mu 3.167
_exptl_absorpt_correction_T_max 0.498
_exptl_absorpt_correction_T_min 0.238
_exptl_absorpt_correction_type multi-scan
_exptl_absorpt_process_details '(SADABS; Sheldrick, 1996)'
_exptl_crystal_colour purple
_exptl_crystal_density_diffrn 1.902
_exptl_crystal_density_method 'not measured'
_exptl_crystal_description polyhedral
_exptl_crystal_F_000 920
_exptl_crystal_size_max 0.48
_exptl_crystal_size_mid 0.40
_exptl_crystal_size_min 0.22
_refine_diff_density_max 0.588
_refine_diff_density_min -0.718
_refine_ls_extinction_method none
_refine_ls_goodness_of_fit_ref 1.158
_refine_ls_hydrogen_treatment constr
_refine_ls_matrix_type full
_refine_ls_number_parameters 57
_refine_ls_number_reflns 739
_refine_ls_number_restraints 0
_refine_ls_restrained_S_all 1.158
_refine_ls_R_factor_all 0.0537
_refine_ls_R_factor_gt 0.0390
_refine_ls_shift/su_max <0.001
_refine_ls_shift/su_mean 0.000
_refine_ls_structure_factor_coef Fsqd
_refine_ls_weighting_details 'calc w = 1/[\s^2^(Fo^2^)+(0.0603P)^2^+3.1056P] where P = (Fo^2^+2Fc^2^)/3'
_refine_ls_weighting_scheme calc
_refine_ls_wR_factor_gt 0.1079
_refine_ls_wR_factor_ref 0.1186
_reflns_number_gt 536
_reflns_number_total 739
_reflns_threshold_expression I>2\s(I)
_cod_data_source_file bt6249.cif
_cod_data_source_block I
_cod_original_cell_volume 1576.9(6)
_cod_database_code 2201809

loop_
_symmetry_equiv_pos_as_xyz
'x, y, z'
'-x, -y, z'
'-x, y, -z+1/2'
'x, -y, -z+1/2'
'x+1/2, y+1/2, z'
'-x+1/2, -y+1/2, z'
'-x+1/2, y+1/2, -z+1/2'
'x+1/2, -y+1/2, -z+1/2'
'-x, -y, -z'
'x, y, -z'
'x, -y, z-1/2'
'-x, y, z-1/2'
'-x+1/2, -y+1/2, -z'
'x+1/2, y+1/2, -z'
'x+1/2, -y+1/2, z-1/2'
'-x+1/2, y+1/2, z-1/2'

loop_
_atom_site_label
_atom_site_fract_x
_atom_site_fract_y
_atom_site_fract_z
_atom_site_U_iso_or_equiv
_atom_site_adp_type
_atom_site_calc_flag
_atom_site_refinement_flags
_atom_site_occupancy
_atom_site_disorder_assembly
_atom_site_disorder_group
_atom_site_type_symbol
Ge 0.2500 0.2500 1.0000 0.0286(3) Uani d S 1 . . Ge
Ni 0.2500 0.2500 0.5000 0.0182(3) Uani d S 1 . . Ni
F2 0.3595(2) 0.20270(19) 1.1173(2) 0.0479(7) Uani d . 1 . . F
F1 0.3582(4) 0.3467(3) 1.0000 0.0494(10) Uani d S 1 . . F
N1 0.1309(3) 0.1877(2) 0.6387(3) 0.0287(8) Uani d . 1 . . N
H1A 0.1426 0.2162 0.7108 0.034 Uiso calc R 1 . . H
H1B 0.0399 0.1904 0.6185 0.034 Uiso calc R 1 . . H
N2 0.3596(5) 0.1294(3) 0.5000 0.0271(11) Uani d S 1 . . N
H2A 0.4525 0.1416 0.5000 0.033 Uiso calc SR 1 . . H
C1 0.1721(5) 0.0957(3) 0.6534(5) 0.0408(11) Uani d . 1 . . C
H1C 0.1134 0.0587 0.6022 0.049 Uiso calc R 1 . . H
H1D 0.1596 0.0781 0.7388 0.049 Uiso calc R 1 . . H
C2 0.3259(5) 0.0835(3) 0.6159(4) 0.0413(11) Uani d . 1 . . C
H2B 0.3853 0.1056 0.6814 0.050 Uiso calc R 1 . . H
H2C 0.3451 0.0212 0.6061 0.050 Uiso calc R 1 . . H

loop_
_atom_site_aniso_label
_atom_site_aniso_U_11
_atom_site_aniso_U_22
_atom_site_aniso_U_33
_atom_site_aniso_U_12
_atom_site_aniso_U_13
_atom_site_aniso_U_23
Ge 0.0138(5) 0.0512(6) 0.0208(5) -0.0018(4) 0.000 0.000
Ni 0.0144(6) 0.0219(5) 0.0184(6) 0.0002(4) 0.000 0.000
F2 0.0303(14) 0.0757(18) 0.0377(15) 0.0025(13) -0.0096(12) 0.0078(14)
F1 0.026(2) 0.062(2) 0.060(2) -0.0089(18) 0.000 0.000
N1 0.0203(18) 0.0380(18) 0.0277(18) 0.0012(15) 0.0031(14) 0.0056(15)
N2 0.017(2) 0.033(2) 0.032(3) 0.000(2) 0.000 0.000
C1 0.042(3) 0.035(2) 0.045(3) -0.004(2) 0.009(2) 0.012(2)
C2 0.043(3) 0.036(2) 0.044(3) 0.012(2) -0.002(2) 0.012(2)

loop_
_atom_type_symbol
_atom_type_description
_atom_type_scat_dispersion_real
_atom_type_scat_dispersion_imag
_atom_type_scat_source
C C 0.0033 0.0016
; International Tables for Crystallography (1992).
Vol. C, Tables 4.2.6.8 and 6.1.1.4
;
H H 0.0000 0.0000
; International Tables for Crystallography (1992).
Vol. C, Tables 4.2.6.8 and 6.1.1.4
;
N N 0.0061 0.0033
; International Tables for Crystallography (1992).
Vol. C, Tables 4.2.6.8 and 6.1.1.4
;
F F 0.0171 0.0103
; International Tables for Crystallography (1992).
Vol. C, Tables 4.2.6.8 and 6.1.1.4
;
Ni Ni 0.3393 1.1124
; International Tables for Crystallography (1992).
Vol. C, Tables 4.2.6.8 and 6.1.1.4
;
Ge Ge 0.1547 1.8001
; International Tables for Crystallography (1992).
Vol. C, Tables 4.2.6.8 and 6.1.1.4
;

loop_
_geom_angle_atom_site_label_1
_geom_angle_atom_site_label_2
_geom_angle_atom_site_label_3
_geom_angle_site_symmetry_1
_geom_angle_site_symmetry_3
_geom_angle
_geom_angle_publ_flag
F2 Ge F2 10_557 13_557 90.2(2) no
F2 Ge F2 10_557 . 89.8(2) no
F2 Ge F2 13_557 . 180.0 yes
F2 Ge F2 10_557 6 180.0 no
F2 Ge F2 13_557 6 89.8(2) yes
F2 Ge F2 . 6 90.2(2) yes
F2 Ge F1 10_557 13_557 90.60(10) no
F2 Ge F1 13_557 13_557 89.40(10) no
F2 Ge F1 . 13_557 90.60(10) no
F2 Ge F1 6 13_557 89.40(10) no
F2 Ge F1 10_557 . 89.50(10) yes
F2 Ge F1 13_557 . 90.60(10) no
F2 Ge F1 . . 89.40(10) yes
F2 Ge F1 6 . 90.60(10) yes
F1 Ge F1 13_557 . 180.0 yes
N1 Ni N1 6 10_556 180.0 yes
N1 Ni N1 6 13_556 90.6(2) no
N1 Ni N1 10_556 13_556 89.4(2) no
N1 Ni N1 6 . 89.4(2) yes
N1 Ni N1 10_556 . 90.6(2) yes
N1 Ni N1 13_556 . 180.0 no
N1 Ni N2 6 . 96.90(10) yes
N1 Ni N2 10_556 . 83.10(10) no
N1 Ni N2 13_556 . 96.90(10) no
N1 Ni N2 . . 83.10(10) yes
N1 Ni N2 6 13_556 83.10(10) no
N1 Ni N2 10_556 13_556 96.90(10) no
N1 Ni N2 13_556 13_556 83.10(10) no
N1 Ni N2 . 13_556 96.90(10) yes
N2 Ni N2 . 13_556 180.0 yes
C1 N1 Ni . . 111.1(2) yes
C1 N1 H1A . . 109.4 no
Ni N1 H1A . . 109.4 no
C1 N1 H1B . . 109.4 no
Ni N1 H1B . . 109.4 no
H1A N1 H1B . . 108.0 no
C2 N2 C2 10_556 . 116.9(5) yes
C2 N2 Ni 10_556 . 107.6(3) no
C2 N2 Ni . . 107.6(3) no
C2 N2 H2A 10_556 . 108.2 no
C2 N2 H2A . . 108.2 no
Ni N2 H2A . . 108.2 no
N1 C1 C2 . . 110.3(3) yes
N1 C1 H1C . . 109.6 no
C2 C1 H1C . . 109.6 no
N1 C1 H1D . . 109.6 no
C2 C1 H1D . . 109.6 no
H1C C1 H1D . . 108.1 no
N2 C2 C1 . . 112.2(4) yes
N2 C2 H2B . . 109.2 no
C1 C2 H2B . . 109.2 no
N2 C2 H2C . . 109.2 no
C1 C2 H2C . . 109.2 no
H2B C2 H2C . . 107.9 no
N1 C1 C2 . . 110.3(3) no
N2 C2 C1 . . 112.2(4) no

loop_
_geom_bond_atom_site_label_1
_geom_bond_atom_site_label_2
_geom_bond_site_symmetry_2
_geom_bond_distance
_geom_bond_publ_flag
Ge F2 10_557 1.798(2) no
Ge F2 13_557 1.798(2) no
Ge F2 . 1.798(2) yes
Ge F2 6 1.798(2) no
Ge F1 13_557 1.799(4) no
Ge F1 . 1.799(4) yes
Ni N1 6 2.110(3) no
Ni N1 10_556 2.110(3) no
Ni N1 13_556 2.110(3) no
Ni N1 . 2.110(3) yes
Ni N2 . 2.112(4) yes
Ni N2 13_556 2.112(4) no
N1 C1 . 1.460(5) yes
N1 H1A . 0.9000 no
N1 H1B . 0.9000 ?
N2 C2 10_556 1.471(5) no
N2 C2 . 1.471(5) yes
N2 H2A . 0.9100 no
C1 C2 . 1.542(7) yes
C1 H1C . 0.9700 no
C1 H1D . 0.9700 no
C2 H2B . 0.9700 no
C2 H2C . 0.9700 no

loop_
_geom_hbond_atom_site_label_D
_geom_hbond_atom_site_label_H
_geom_hbond_atom_site_label_A
_geom_hbond_site_symmetry_A
_geom_hbond_distance_DH
_geom_hbond_distance_HA
_geom_hbond_distance_DA
_geom_hbond_angle_DHA
_geom_hbond_publ_flag
N1 H1B F1 15_455 0.90 2.24 3.060(4) 152 yes
N1 H1B F2 15_455 0.90 2.37 3.099(4) 138 yes
N1 H1A F2 13_557 0.90 2.23 3.123(5) 171 yes
N2 H2A F2 12_655 0.91 2.39 3.180(5) 145 yes
N2 H2A F2 3_656 0.91 2.39 3.180(5) 145 yes
